data_2005605
loop_
_publ_author_name
'Rosair, G. M.'
'Welch, A. J.'
'Weller, A. S.'

_publ_section_title
;
 9-Dicyclohexylphenylphosphino-<i>arachno</i>-6-thiadecaborane(11)
;
_journal_issue 11
_journal_name_full 'Acta Crystallographica Section C'
_journal_page_first 2851
_journal_page_last 2853
_journal_paper_doi 10.1107/S0108270196008244
_journal_volume 52
_journal_year 1996
_chemical_formula_sum 'C18 H38 B9 P S'
_chemical_formula_weight 414.80
_chemical_name_systematic
;
 ?
;
_space_group_IT_number 14
_symmetry_cell_setting monoclinic
_symmetry_space_group_name_Hall '-P 2yn'
_symmetry_space_group_name_H-M 'P 1 21/n 1'
_audit_creation_method SHELXL
_cell_angle_alpha 90.00
_cell_angle_beta 96.57(2)
_cell_angle_gamma 90.00
_cell_formula_units_Z 4
_cell_length_a 10.432(2)
_cell_length_b 15.737(3)
_cell_length_c 15.406(3)
_cell_measurement_reflns_used 34
_cell_measurement_temperature 293(2)
_cell_measurement_theta_max 10.33
_cell_measurement_theta_min 4.99
_cell_volume 2512.6(8)
_computing_cell_refinement XSCANS
_computing_data_collection 'XSCANS (Siemens, 1994)'
_computing_data_reduction XSCANS
_computing_molecular_graphics SHELXTL/PC
_computing_publication_material SHELXTL/PC
_computing_structure_refinement SHELXTL/PC
_computing_structure_solution 'SHELXTL/PC (Sheldrick, 1994)'
_diffrn_ambient_temperature 293(2)
_diffrn_measurement_device 'Siemens P4'
_diffrn_measurement_method '\w scans'
_diffrn_radiation_monochromator graphite
_diffrn_radiation_source 'fine-focus sealed tube'
_diffrn_radiation_type MoK\a
_diffrn_radiation_wavelength 0.71073
_diffrn_reflns_av_R_equivalents 0.0582
_diffrn_reflns_av_sigmaI/netI 0.1481
_diffrn_reflns_limit_h_max 12
_diffrn_reflns_limit_h_min -1
_diffrn_reflns_limit_k_max 18
_diffrn_reflns_limit_k_min -1
_diffrn_reflns_limit_l_max 18
_diffrn_reflns_limit_l_min -18
_diffrn_reflns_number 5528
_diffrn_reflns_theta_max 25.01
_diffrn_reflns_theta_min 1.86
_diffrn_standards_decay_% 17.1
_diffrn_standards_interval_count 97
_diffrn_standards_number 3
_exptl_absorpt_coefficient_mu 0.196
_exptl_absorpt_correction_T_max 0.797
_exptl_absorpt_correction_T_min 0.701
_exptl_absorpt_correction_type 'empirical via \y scans, (SHELXTL/PC; Sheldrick, 1994)'
_exptl_crystal_colour yellow
_exptl_crystal_density_diffrn 1.096
_exptl_crystal_density_meas ?
_exptl_crystal_description block
_exptl_crystal_F_000 888
_exptl_crystal_size_max 0.4
_exptl_crystal_size_mid 0.3
_exptl_crystal_size_min 0.2
_refine_diff_density_max 0.238
_refine_diff_density_min -0.205
_refine_ls_extinction_method none
_refine_ls_goodness_of_fit_all 0.995
_refine_ls_goodness_of_fit_obs 1.105
_refine_ls_hydrogen_treatment 'H atoms: see text'
_refine_ls_matrix_type full
_refine_ls_number_parameters 295
_refine_ls_number_reflns 4367
_refine_ls_number_restraints 13
_refine_ls_restrained_S_all 1.003
_refine_ls_restrained_S_obs 1.101
_refine_ls_R_factor_all 0.1839
_refine_ls_R_factor_obs 0.0694
_refine_ls_shift/esd_max 0.000
_refine_ls_shift/esd_mean 0.000
_refine_ls_structure_factor_coef Fsqd
_refine_ls_weighting_details 'w = 1/[\s^2^(Fo^2^)+(0.0599P)^2^] where P=(Fo^2^+2Fc^2^)/3'
_refine_ls_weighting_scheme calc
_refine_ls_wR_factor_all 0.1880
_refine_ls_wR_factor_obs 0.1316
_reflns_number_observed 1908
_reflns_number_total 4369
_reflns_observed_criterion >2sigma(I)
_cod_data_source_file cf1127.cif
_cod_data_source_block andy8ab
_cod_depositor_comments
;
The following automatic conversions were performed:

'_exptl_crystal_density_meas' value 'not measured' was changed to '?'
- the value is perceived as not measured.

Automatic conversion script
Id: cif_fix_values 3008 2015-01-20 13:52:24Z robertas 

The following automatic conversions were performed:

'_refine_ls_weighting_scheme' value 'calc w =
1/[\s^2^(Fo^2^)+(0.0599P)^2^] where P=(Fo^2^+2Fc^2^)/3' was changed
to 'calc'. New tag '_refine_ls_weighting_details' was created. The
value of the new tag was set to 'w = 1/[\s^2^(Fo^2^)+(0.0599P)^2^]
where P=(Fo^2^+2Fc^2^)/3'.

Automatic conversion script
Id: cif_fix_values 3143 2015-03-26 13:38:13Z robertas 
;
_cod_original_cell_volume 2512.8(7)
_cod_original_sg_symbol_H-M 'P 21/n'
_cod_database_code 2005605

loop_
_symmetry_equiv_pos_as_xyz
'x, y, z'
'-x+1/2, y+1/2, -z+1/2'
'-x, -y, -z'
'x-1/2, -y-1/2, z-1/2'

loop_
_atom_site_aniso_label
_atom_site_aniso_U_11
_atom_site_aniso_U_22
_atom_site_aniso_U_33
_atom_site_aniso_U_12
_atom_site_aniso_U_13
_atom_site_aniso_U_23
P1 0.0381(7) 0.0340(7) 0.0404(7) 0.0029(7) 0.0001(6) 0.0014(7)
B1 0.072(5) 0.078(5) 0.048(4) 0.008(5) -0.013(4) -0.017(4)
B2 0.060(5) 0.073(5) 0.081(6) 0.002(4) -0.022(4) -0.032(5)
B3 0.040(3) 0.052(4) 0.077(5) 0.006(3) -0.015(3) -0.021(4)
B4 0.060(4) 0.035(3) 0.050(4) 0.003(3) -0.010(3) -0.004(3)
B5 0.061(5) 0.105(7) 0.066(5) 0.003(5) -0.010(4) -0.049(5)
S6 0.0732(12) 0.0651(12) 0.122(2) 0.0181(11) -0.0168(12) -0.0405(12)
B7 0.054(4) 0.060(5) 0.096(6) -0.006(4) -0.011(4) -0.010(5)
B8 0.045(4) 0.049(4) 0.070(5) 0.003(3) 0.007(3) -0.007(4)
B9 0.037(3) 0.040(3) 0.050(4) -0.007(3) 0.003(3) -0.007(3)
B10 0.061(4) 0.064(5) 0.052(4) -0.004(4) 0.003(4) -0.018(4)
C10 0.042(3) 0.042(3) 0.046(3) 0.008(3) 0.007(3) 0.008(2)
C11 0.056(3) 0.058(4) 0.050(3) 0.000(3) 0.001(3) 0.011(3)
C12 0.068(4) 0.091(5) 0.048(4) 0.019(4) -0.001(3) 0.015(4)
C13 0.082(5) 0.080(5) 0.054(4) 0.027(4) 0.022(4) 0.023(4)
C14 0.079(5) 0.060(4) 0.083(5) 0.005(4) 0.026(4) 0.024(4)
C15 0.060(4) 0.055(4) 0.064(4) 0.002(3) 0.009(3) 0.016(3)
C20 0.047(3) 0.036(3) 0.042(3) 0.008(2) -0.004(2) -0.003(2)
C21 0.049(3) 0.057(4) 0.070(4) 0.010(3) 0.002(3) -0.023(3)
C22 0.056(4) 0.069(4) 0.094(5) 0.022(4) -0.011(4) -0.032(4)
C23 0.071(4) 0.065(4) 0.076(4) 0.027(4) -0.014(4) -0.029(4)
C24 0.076(4) 0.052(4) 0.065(4) 0.016(4) -0.013(3) -0.015(3)
C25 0.057(4) 0.045(3) 0.059(4) 0.006(3) -0.010(3) -0.012(3)
C30 0.042(3) 0.040(3) 0.046(3) 0.002(3) -0.001(2) 0.001(2)
C31 0.039(3) 0.050(3) 0.073(4) 0.006(3) 0.002(3) 0.006(3)
C32 0.045(3) 0.061(4) 0.114(6) 0.001(3) 0.006(4) -0.003(4)
C33 0.049(4) 0.096(6) 0.107(6) -0.019(4) 0.023(4) -0.010(5)
C34 0.064(4) 0.070(4) 0.085(5) -0.017(4) 0.020(4) 0.008(4)
C35 0.059(4) 0.051(3) 0.062(4) -0.003(3) 0.006(3) 0.016(3)

loop_
_atom_site_label
_atom_site_occupancy
_atom_site_fract_x
_atom_site_fract_y
_atom_site_fract_z
_atom_site_U_iso_or_equiv
_atom_site_thermal_displace_type
_atom_site_calc_flag
_atom_site_refinement_flags
_atom_site_type_symbol
P1 1 0.14239(13) 0.81160(9) 0.52263(9) 0.0378(3) Uani d . P
B1 1 0.3259(8) 0.8907(5) 0.8008(5) 0.068(2) Uani d D B
H1 1 0.3387(58) 0.8473(35) 0.8567(32) 0.080 Uiso d D H
B2 1 0.3894(8) 0.9925(6) 0.8102(6) 0.074(2) Uani d D B
H2 1 0.4489(52) 1.0182(37) 0.8686(31) 0.080 Uiso d D H
B3 1 0.4488(6) 0.9223(5) 0.7365(5) 0.058(2) Uani d D B
H3 1 0.5489(41) 0.9021(38) 0.7471(37) 0.080 Uiso d D H
B4 1 0.3237(7) 0.8526(4) 0.6924(4) 0.050(2) Uani d D B
H4 1 0.3392(57) 0.7853(27) 0.6787(37) 0.080 Uiso d D H
B5 1 0.2084(8) 0.9718(6) 0.7987(6) 0.079(3) Uani d D B
H5 1 0.1533(51) 0.9798(40) 0.8575(32) 0.080 Uiso d D H
H5A 1 0.1364(48) 0.9463(27) 0.7372(32) 0.080 Uiso d D H
S6 1 0.2701(2) 1.07309(13) 0.7486(2) 0.0889(7) Uani d . S
B7 1 0.4086(8) 1.0249(5) 0.6949(6) 0.072(2) Uani d D B
H7 1 0.4784(49) 1.0723(34) 0.6807(37) 0.080 Uiso d D H
H7A 1 0.3489(52) 1.0035(27) 0.6224(29) 0.080 Uiso d D H
B8 1 0.3821(6) 0.9290(5) 0.6250(5) 0.055(2) Uani d D B
H8 1 0.4447(50) 0.9183(40) 0.5752(32) 0.080 Uiso d D H
B9 1 0.2078(6) 0.8924(4) 0.6133(4) 0.0423(14) Uani d D B
H9 1 0.1688(55) 0.9500(30) 0.5877(37) 0.080 Uiso d D H
B10 1 0.1770(7) 0.8755(5) 0.7310(5) 0.059(2) Uani d D B
H10 1 0.1135(50) 0.8279(33) 0.7536(37) 0.080 Uiso d D H
C10 1 0.1363(5) 0.8623(3) 0.4159(3) 0.0430(13) Uani d . C
C11 1 0.0541(6) 0.8317(4) 0.3454(3) 0.055(2) Uani d . C
H11A 1 -0.0019(6) 0.7872(4) 0.3535(3) 0.066 Uiso calc R H
C12 1 0.0552(6) 0.8670(5) 0.2638(4) 0.070(2) Uani d . C
H12A 1 0.0009(6) 0.8459(5) 0.2167(4) 0.083 Uiso calc R H
C13 1 0.1365(7) 0.9334(5) 0.2522(4) 0.071(2) Uani d . C
H13A 1 0.1364(7) 0.9575(5) 0.1971(4) 0.085 Uiso calc R H
C14 1 0.2165(7) 0.9640(4) 0.3196(5) 0.073(2) Uani d . C
H14A 1 0.2710(7) 1.0091(4) 0.3108(5) 0.087 Uiso calc R H
C15 1 0.2181(6) 0.9282(4) 0.4028(4) 0.060(2) Uani d . C
H15A 1 0.2744(6) 0.9491(4) 0.4491(4) 0.072 Uiso calc R H
C20 1 0.2355(5) 0.7134(3) 0.5147(3) 0.0422(13) Uani d . C
H20A 1 0.2446(5) 0.6871(3) 0.5727(3) 0.051 Uiso calc R H
C21 1 0.3717(5) 0.7329(4) 0.4928(4) 0.059(2) Uani d . C
H21A 1 0.3669(5) 0.7609(4) 0.4364(4) 0.071 Uiso calc R H
H21B 1 0.4143(5) 0.7711(4) 0.5363(4) 0.071 Uiso calc R H
C22 1 0.4501(6) 0.6512(4) 0.4904(5) 0.075(2) Uani d . C
H22A 1 0.5343(6) 0.6646(4) 0.4731(5) 0.089 Uiso calc R H
H22B 1 0.4629(6) 0.6270(4) 0.5486(5) 0.089 Uiso calc R H
C23 1 0.3852(6) 0.5866(4) 0.4282(4) 0.072(2) Uani d . C
H23A 1 0.3819(6) 0.6078(4) 0.3689(4) 0.087 Uiso calc R H
H23B 1 0.4352(6) 0.5345(4) 0.4321(4) 0.087 Uiso calc R H
C24 1 0.2513(6) 0.5684(4) 0.4489(4) 0.066(2) Uani d . C
H24A 1 0.2557(6) 0.5402(4) 0.5052(4) 0.079 Uiso calc R H
H24B 1 0.2095(6) 0.5300(4) 0.4052(4) 0.079 Uiso calc R H
C25 1 0.1704(6) 0.6482(4) 0.4514(4) 0.055(2) Uani d . C
H25A 1 0.0868(6) 0.6336(4) 0.4689(4) 0.066 Uiso calc R H
H25B 1 0.1567(6) 0.6728(4) 0.3933(4) 0.066 Uiso calc R H
C30 1 -0.0261(5) 0.7812(3) 0.5329(3) 0.0431(13) Uani d . C
H30A 1 -0.0577(5) 0.7503(3) 0.4796(3) 0.052 Uiso calc R H
C31 1 -0.1109(5) 0.8586(4) 0.5366(4) 0.055(2) Uani d . C
H31A 1 -0.1051(5) 0.8936(4) 0.4854(4) 0.066 Uiso calc R H
H31B 1 -0.0814(5) 0.8921(4) 0.5879(4) 0.066 Uiso calc R H
C32 1 -0.2507(6) 0.8318(4) 0.5403(5) 0.074(2) Uani d . C
H32A 1 -0.3034(6) 0.8819(4) 0.5459(5) 0.088 Uiso calc R H
H32B 1 -0.2827(6) 0.8034(4) 0.4863(5) 0.088 Uiso calc R H
C33 1 -0.2622(6) 0.7726(5) 0.6168(5) 0.083(2) Uani d . C
H33A 1 -0.2371(6) 0.8026(5) 0.6711(5) 0.099 Uiso calc R H
H33B 1 -0.3513(6) 0.7548(5) 0.6164(5) 0.099 Uiso calc R H
C34 1 -0.1778(6) 0.6958(5) 0.6117(5) 0.072(2) Uani d . C
H34A 1 -0.2072(6) 0.6637(5) 0.5594(5) 0.087 Uiso calc R H
H34B 1 -0.1853(6) 0.6595(5) 0.6617(5) 0.087 Uiso calc R H
C35 1 -0.0373(5) 0.7205(4) 0.6098(4) 0.057(2) Uani d . C
H35B 1 0.0141(5) 0.6700(4) 0.6034(4) 0.069 Uiso calc R H
H35A 1 -0.0050(5) 0.7480(4) 0.6643(4) 0.069 Uiso calc R H

loop_
_atom_type_symbol
_atom_type_description
_atom_type_scat_dispersion_real
_atom_type_scat_dispersion_imag
_atom_type_scat_source
C C 0.0033 0.0016 'International Tables Vol C Tables 4.2.6.8 and 6.1.1.4'
H H 0.0000 0.0000 'International Tables Vol C Tables 4.2.6.8 and 6.1.1.4'
B B 0.0013 0.0007 'International Tables Vol C Tables 4.2.6.8 and 6.1.1.4'
P P 0.1023 0.0942 'International Tables Vol C Tables 4.2.6.8 and 6.1.1.4'
S S 0.1246 0.1234 'International Tables Vol C Tables 4.2.6.8 and 6.1.1.4'

loop_
_geom_angle_atom_site_label_1
_geom_angle_atom_site_label_2
_geom_angle_atom_site_label_3
_geom_angle
_geom_angle_publ_flag
C10 P1 C20 105.8(2) n
C10 P1 C30 104.8(2) n
C20 P1 C30 107.7(2) n
C10 P1 B9 109.5(3) n
C20 P1 B9 116.8(2) n
C30 P1 B9 111.4(3) n
B2 B1 B5 65.9(5) ?
B2 B1 B4 110.8(6) ?
B5 B1 B4 107.0(5) ?
B2 B1 B3 59.7(5) ?
B5 B1 B3 109.3(6) ?
B4 B1 B3 60.1(4) ?
B2 B1 B10 117.9(6) ?
B5 B1 B10 62.4(4) ?
B4 B1 B10 58.3(4) ?
B3 B1 B10 109.4(5) ?
B1 B2 B3 61.5(4) ?
B1 B2 B7 104.7(5) ?
B3 B2 B7 58.3(5) ?
B1 B2 B5 57.9(5) ?
B3 B2 B5 104.7(5) ?
B7 B2 B5 99.8(5) ?
B1 B2 S6 110.2(4) ?
B3 B2 S6 110.4(5) ?
B7 B2 S6 59.6(4) ?
B5 B2 S6 59.6(4) ?
B2 B3 B7 64.6(5) ?
B2 B3 B1 58.9(5) ?
B7 B3 B1 107.5(5) ?
B2 B3 B4 109.8(5) ?
B7 B3 B4 106.9(5) ?
B1 B3 B4 59.8(4) ?
B2 B3 B8 117.4(5) ?
B7 B3 B8 63.0(4) ?
B1 B3 B8 109.1(5) ?
B4 B3 B8 58.6(4) ?
B9 B4 B10 66.2(4) ?
B9 B4 B8 66.1(4) ?
B10 B4 B8 116.2(5) ?
B9 B4 B1 118.3(5) ?
B10 B4 B1 61.7(4) ?
B8 B4 B1 111.1(5) ?
B9 B4 B3 117.9(5) ?
B10 B4 B3 112.1(5) ?
B8 B4 B3 60.8(4) ?
B1 B4 B3 60.1(4) ?
B1 B5 B10 59.7(4) ?
B1 B5 B2 56.2(5) ?
B10 B5 B2 107.6(5) ?
B1 B5 S6 110.1(6) ?
B10 B5 S6 120.1(5) ?
B2 B5 S6 61.3(4) ?
B7 S6 B5 98.7(4) ?
B7 S6 B2 58.5(4) ?
B5 S6 B2 59.1(4) ?
B3 B7 B8 58.8(4) ?
B3 B7 B2 57.1(4) ?
B8 B7 B2 107.6(6) ?
B3 B7 S6 111.5(6) ?
B8 B7 S6 120.4(5) ?
B2 B7 S6 62.0(4) ?
B4 B8 B3 60.6(4) ?
B4 B8 B7 104.7(5) ?
B3 B8 B7 58.2(4) ?
B4 B8 B9 56.7(4) ?
B3 B8 B9 109.8(5) ?
B7 B8 B9 112.3(5) ?
B4 B9 B8 57.2(4) ?
B4 B9 B10 57.2(4) ?
B8 B9 B10 102.5(4) ?
B4 B9 P1 115.3(4) ?
B8 B9 P1 121.2(4) ?
B10 B9 P1 120.6(4) ?
B4 B10 B1 60.0(4) ?
B4 B10 B5 104.8(5) ?
B1 B10 B5 57.9(4) ?
B4 B10 B9 56.7(4) ?
B1 B10 B9 108.8(5) ?
B5 B10 B9 112.7(6) ?
C15 C10 C11 119.1(5) ?
C15 C10 P1 120.3(4) ?
C11 C10 P1 120.5(4) ?
C12 C11 C10 120.3(6) ?
C13 C12 C11 119.8(6) ?
C14 C13 C12 120.7(6) ?
C13 C14 C15 120.4(7) ?
C10 C15 C14 119.7(6) ?
C25 C20 C21 110.6(5) ?
C25 C20 P1 114.2(4) ?
C21 C20 P1 111.0(4) ?
C22 C21 C20 110.5(5) ?
C23 C22 C21 112.4(5) ?
C24 C23 C22 110.9(6) ?
C23 C24 C25 112.5(6) ?
C24 C25 C20 111.5(4) ?
C31 C30 C35 112.1(5) ?
C31 C30 P1 111.2(4) ?
C35 C30 P1 112.6(4) ?
C30 C31 C32 110.2(5) ?
C33 C32 C31 111.1(5) ?
C34 C33 C32 110.7(6) ?
C33 C34 C35 111.6(6) ?
C34 C35 C30 109.4(5) ?

loop_
_geom_bond_atom_site_label_1
_geom_bond_atom_site_label_2
_geom_bond_distance
_geom_bond_publ_flag
P1 C10 1.822(5) y
P1 C20 1.837(5) y
P1 C30 1.846(5) y
P1 B9 1.953(6) y
B1 B2 1.732(12) y
B1 B5 1.767(12) y
B1 B4 1.773(9) y
B1 B3 1.778(11) y
B1 B10 1.802(10) y
B2 B3 1.748(11) y
B2 B7 1.881(13) y
B2 B5 1.904(11) y
B2 S6 1.947(9) y
B3 B7 1.771(11) y
B3 B4 1.778(9) y
B3 B8 1.781(10) y
B4 B9 1.732(9) y
B4 B10 1.742(10) y
B4 B8 1.743(10) y
B5 B10 1.848(10) y
B5 S6 1.914(11) y
S6 B7 1.902(9) y
B7 B8 1.856(11) y
B8 B9 1.896(9) y
B9 B10 1.897(10) y
C10 C15 1.373(8) ?
C10 C11 1.390(7) ?
C11 C12 1.376(8) ?
C12 C13 1.370(9) ?
C13 C14 1.345(9) ?
C14 C15 1.399(8) ?
C20 C25 1.520(7) ?
C20 C21 1.529(7) ?
C21 C22 1.526(8) ?
C22 C23 1.504(8) ?
C23 C24 1.496(9) ?
C24 C25 1.516(8) ?
C30 C31 1.510(7) ?
C30 C35 1.537(7) ?
C31 C32 1.526(8) ?
C32 C33 1.518(9) ?
C33 C34 1.503(10) ?
C34 C35 1.520(8) ?
